data_7053387
loop_
_publ_author_name
'Linares, Maholy'
'Brice\~no, Alexander'

_publ_section_title
;
 Solid-state synthesis of head-to-tail photodimers from supramolecular
 assemblies directed by charge-assisted hydrogen bonds
;
_journal_issue 4
_journal_name_full 'New Journal of Chemistry'
_journal_page_first 587
_journal_paper_doi 10.1039/b9nj00608g
_journal_volume 34
_journal_year 2010
_chemical_formula_moiety 'C13 H12 N O, 0.5(C10 H4 O8)'
_chemical_formula_sum 'C18 H14 N O5'
_chemical_formula_weight 324.30
_chemical_name_systematic
;
?
;
_space_group_IT_number 14
_symmetry_cell_setting monoclinic
_symmetry_space_group_name_Hall '-P 2yn'
_symmetry_space_group_name_H-M 'P 1 21/n 1'
_atom_sites_solution_hydrogens geom
_atom_sites_solution_primary direct
_atom_sites_solution_secondary difmap
_audit_creation_date '20 August 2008'
_audit_creation_method SHELXL-97
_cell_angle_alpha 90.00
_cell_angle_beta 102.653(13)
_cell_angle_gamma 90.00
_cell_formula_units_Z 4
_cell_length_a 7.037(3)
_cell_length_b 19.262(7)
_cell_length_c 11.197(5)
_cell_measurement_reflns_used 1132
_cell_measurement_temperature 293(2)
_cell_measurement_theta_max 28.06
_cell_measurement_theta_min 2.00
_cell_volume 1480.9(11)
_computing_cell_refinement 'CrystalClear (Rigaku/MSC Inc., 2005)'
_computing_data_collection 'CrystalClear (Rigaku/MSC Inc., 2005)'
_computing_data_reduction 'CrystalClear (Rigaku/MSC Inc., 2005)'
_computing_molecular_graphics
;
SHELXLTL-NT V5.1 (Bruker AXS, 1998) and DIAMOND
(Brandenburg, 1998)
;
_computing_publication_material
;
SHELXLTL-NT V5.1 (Bruker AXS, 1998) and PLATON (Spek, 2003).
;
_computing_structure_refinement 'SHELXLTL-NT V5.1 (Bruker AXS, 1998)'
_computing_structure_solution 'SHELXLTL-NT V5.1 (Bruker AXS, 1998)'
_diffrn_ambient_temperature 293(2)
_diffrn_measured_fraction_theta_full 0.965
_diffrn_measured_fraction_theta_max 0.788
_diffrn_measurement_device 'Mercury (2x2 bin mode)'
_diffrn_measurement_device_type 'Rigaku AFC7S Mercury'
_diffrn_measurement_method '\w '
_diffrn_radiation_detector CCD
_diffrn_radiation_monochromator graphite
_diffrn_radiation_source 'Normal-focus sealed tube'
_diffrn_radiation_type MoK\a
_diffrn_radiation_wavelength 0.71070
_diffrn_reflns_av_R_equivalents 0.0489
_diffrn_reflns_av_sigmaI/netI 0.0414
_diffrn_reflns_limit_h_max 8
_diffrn_reflns_limit_h_min -8
_diffrn_reflns_limit_k_max 22
_diffrn_reflns_limit_k_min -22
_diffrn_reflns_limit_l_max 12
_diffrn_reflns_limit_l_min -10
_diffrn_reflns_number 16213
_diffrn_reflns_theta_full 25.00
_diffrn_reflns_theta_max 28.06
_diffrn_reflns_theta_min 2.11
_diffrn_standards_decay_% 0
_diffrn_standards_interval_count 0
_diffrn_standards_interval_time 0
_diffrn_standards_number 0
_exptl_absorpt_coefficient_mu 0.107
_exptl_absorpt_correction_T_max 0.975
_exptl_absorpt_correction_T_min 0.956
_exptl_absorpt_correction_type multi-scan
_exptl_absorpt_process_details 'Jacobson, R. (1998) Private communication'
_exptl_crystal_colour yellow
_exptl_crystal_density_diffrn 1.455
_exptl_crystal_density_method 'not measured'
_exptl_crystal_description Prism
_exptl_crystal_F_000 676
_exptl_crystal_size_max 0.38
_exptl_crystal_size_mid 0.33
_exptl_crystal_size_min 0.20
_refine_diff_density_max 0.330
_refine_diff_density_min -0.198
_refine_diff_density_rms 0.048
_refine_ls_extinction_method none
_refine_ls_goodness_of_fit_ref 1.142
_refine_ls_hydrogen_treatment constr
_refine_ls_matrix_type full
_refine_ls_number_parameters 217
_refine_ls_number_reflns 2835
_refine_ls_number_restraints 0
_refine_ls_restrained_S_all 1.142
_refine_ls_R_factor_all 0.1275
_refine_ls_R_factor_gt 0.0818
_refine_ls_shift/su_max 0.001
_refine_ls_shift/su_mean 0.000
_refine_ls_structure_factor_coef Fsqd
_refine_ls_weighting_details 'calc w=1/[\s^2^(Fo^2^)+(0.0811P)^2^+0.5796P] where P=(Fo^2^+2Fc^2^)/3'
_refine_ls_weighting_scheme calc
_refine_ls_wR_factor_gt 0.1867
_refine_ls_wR_factor_ref 0.2099
_reflns_number_gt 1841
_reflns_number_total 2835
_reflns_threshold_expression >2sigma(I)
_cod_data_source_file b9nj00608g.txt
_cod_data_source_block shelxle4
_cod_depositor_comments
;
The following automatic conversions were performed:

'_symmetry_cell_setting' value 'Monoclinic' changed to 'monoclinic'
according to /home/saulius/struct/CIF-dictionaries/cif_core.dic
dictionary named 'cif_core.dic' version 2.4.2 from
2011-04-26.

'_exptl_absorpt_correction_type' value 'Multi Scan'
changed to 'multi-scan' according to
/home/saulius/struct/CIF-dictionaries/cif_core.dic dictionary named
'cif_core.dic' version 2.4.2 from 2011-04-26.

Automatic conversion script
Id: cif_fix_values 1891 2012-01-12 08:04:46Z andrius 
;
_cod_original_cell_volume 1480.7(10)
_cod_original_sg_symbol_Hall '-P 2yn '
_cod_original_sg_symbol_H-M P2(1)/n
_cod_database_code 7053387

loop_
_symmetry_equiv_pos_as_xyz
'x, y, z'
'-x+1/2, y+1/2, -z+1/2'
'-x, -y, -z'
'x-1/2, -y-1/2, z-1/2'

loop_
_atom_site_label
_atom_site_type_symbol
_atom_site_fract_x
_atom_site_fract_y
_atom_site_fract_z
_atom_site_U_iso_or_equiv
_atom_site_adp_type
_atom_site_occupancy
_atom_site_symmetry_multiplicity
_atom_site_calc_flag
_atom_site_refinement_flags
O1 O 0.6032(4) 0.18010(12) 0.9489(2) 0.0725(7) Uani 1 1 d .
O2 O 0.8534(4) 0.14862(12) 1.0927(3) 0.0811(8) Uani 1 1 d .
O3 O 1.0086(4) 0.04379(14) 1.1755(3) 0.0902(9) Uani 1 1 d .
H3O H 0.9413 0.0889 1.1501 0.108 Uiso 1 1 d R
O4 O 0.9651(4) -0.06686(15) 1.1605(3) 0.1182(13) Uani 1 1 d .
O5 O 1.1301(4) 0.82844(12) 1.2998(2) 0.0778(8) Uani 1 1 d .
H5O H 1.0804 0.8626 1.2616 0.093 Uiso 1 1 d R
N1 N 0.7191(4) 0.31056(14) 1.0110(3) 0.0636(8) Uani 1 1 d .
H1N H 0.6845 0.2698 0.9865 0.076 Uiso 1 1 d R
C1 C 0.6941(5) 0.13503(16) 1.0176(3) 0.0596(9) Uani 1 1 d .
C2 C 0.6078(5) 0.06302(15) 1.0129(3) 0.0497(8) Uani 1 1 d .
C3 C 0.6975(5) 0.00138(15) 1.0639(3) 0.0513(8) Uani 1 1 d .
C4 C 0.9053(6) -0.00854(19) 1.1369(3) 0.0644(9) Uani 1 1 d .
C5 C 0.5871(5) -0.05895(15) 1.0481(3) 0.0536(8) Uani 1 1 d .
H5 H 0.6477 -0.0998 1.0807 0.064 Uiso 1 1 calc R
C6 C 0.6446(5) 0.36589(17) 0.9470(3) 0.0614(9) Uani 1 1 d .
H6 H 0.5530 0.3603 0.8739 0.074 Uiso 1 1 calc R
C7 C 0.7024(5) 0.43130(16) 0.9882(3) 0.0609(9) Uani 1 1 d .
H7 H 0.6485 0.4700 0.9438 0.073 Uiso 1 1 calc R
C8 C 0.8432(5) 0.43967(17) 1.0978(3) 0.0579(9) Uani 1 1 d .
C9 C 0.9155(6) 0.37969(18) 1.1579(3) 0.0688(10) Uani 1 1 d .
H9 H 1.0102 0.3828 1.2301 0.083 Uiso 1 1 calc R
C10 C 0.8522(6) 0.31664(19) 1.1147(3) 0.0685(10) Uani 1 1 d .
H10 H 0.9021 0.2770 1.1579 0.082 Uiso 1 1 calc R
C11 C 0.9181(6) 0.50696(19) 1.1494(3) 0.0673(10) Uani 1 1 d .
H11 H 1.0176 0.5058 1.2194 0.081 Uiso 1 1 calc R
C12 C 0.8603(5) 0.56717(18) 1.1077(3) 0.0624(9) Uani 1 1 d .
H12 H 0.7617 0.5684 1.0372 0.075 Uiso 1 1 calc R
C13 C 0.9354(5) 0.63517(16) 1.1608(3) 0.0543(8) Uani 1 1 d .
C14 C 0.8518(5) 0.69534(17) 1.1058(3) 0.0595(9) Uani 1 1 d .
H14 H 0.7507 0.6920 1.0369 0.071 Uiso 1 1 calc R
C15 C 0.9137(5) 0.75993(16) 1.1497(3) 0.0601(9) Uani 1 1 d .
H15 H 0.8536 0.7995 1.1112 0.072 Uiso 1 1 calc R
C16 C 1.0654(5) 0.76634(16) 1.2514(3) 0.0559(8) Uani 1 1 d .
C17 C 1.1522(5) 0.70708(18) 1.3069(3) 0.0626(9) Uani 1 1 d .
H17 H 1.2547 0.7107 1.3750 0.075 Uiso 1 1 calc R
C18 C 1.0882(5) 0.64244(17) 1.2624(3) 0.0604(9) Uani 1 1 d .
H18 H 1.1484 0.6030 1.3011 0.073 Uiso 1 1 calc R

loop_
_atom_site_aniso_label
_atom_site_aniso_U_11
_atom_site_aniso_U_22
_atom_site_aniso_U_33
_atom_site_aniso_U_23
_atom_site_aniso_U_13
_atom_site_aniso_U_12
O1 0.0848(18) 0.0405(14) 0.0841(17) 0.0058(12) 0.0008(14) -0.0115(12)
O2 0.0688(18) 0.0490(15) 0.113(2) -0.0063(13) -0.0080(15) -0.0176(12)
O3 0.0692(19) 0.0604(17) 0.121(2) 0.0039(15) -0.0227(15) -0.0118(14)
O4 0.083(2) 0.0571(19) 0.183(3) 0.0209(18) -0.038(2) -0.0018(15)
O5 0.0895(19) 0.0463(14) 0.0813(16) -0.0075(12) -0.0167(13) -0.0003(13)
N1 0.069(2) 0.0405(17) 0.084(2) -0.0038(14) 0.0222(17) -0.0079(14)
C1 0.068(2) 0.0381(19) 0.071(2) -0.0046(16) 0.0117(18) -0.0101(17)
C2 0.055(2) 0.0374(17) 0.0541(18) -0.0052(13) 0.0062(15) -0.0062(14)
C3 0.055(2) 0.0394(18) 0.0564(19) -0.0035(13) 0.0058(15) -0.0062(15)
C4 0.062(2) 0.046(2) 0.078(2) 0.0008(17) 0.0008(18) -0.0095(18)
C5 0.063(2) 0.0340(17) 0.0613(19) 0.0003(13) 0.0084(16) -0.0017(15)
C6 0.058(2) 0.053(2) 0.074(2) -0.0014(17) 0.0154(17) -0.0033(17)
C7 0.063(2) 0.0379(19) 0.086(2) 0.0054(16) 0.0273(19) 0.0020(16)
C8 0.065(2) 0.047(2) 0.067(2) -0.0106(16) 0.0266(18) -0.0129(16)
C9 0.080(3) 0.054(2) 0.070(2) -0.0023(17) 0.0113(18) -0.0020(19)
C10 0.082(3) 0.049(2) 0.074(2) 0.0039(17) 0.015(2) 0.0032(19)
C11 0.070(2) 0.062(2) 0.071(2) 0.0008(18) 0.0197(18) 0.0037(19)
C12 0.060(2) 0.056(2) 0.075(2) 0.0048(17) 0.0227(18) 0.0040(17)
C13 0.057(2) 0.0435(19) 0.063(2) -0.0032(15) 0.0162(16) -0.0049(15)
C14 0.056(2) 0.051(2) 0.066(2) -0.0033(15) 0.0020(16) -0.0076(16)
C15 0.063(2) 0.0423(19) 0.068(2) 0.0032(15) -0.0032(17) 0.0023(16)
C16 0.061(2) 0.0386(19) 0.064(2) -0.0048(14) 0.0057(16) -0.0005(15)
C17 0.066(2) 0.052(2) 0.061(2) -0.0014(16) -0.0034(16) 0.0040(17)
C18 0.068(2) 0.044(2) 0.070(2) 0.0103(15) 0.0183(18) 0.0135(16)

loop_
_atom_type_symbol
_atom_type_description
_atom_type_scat_dispersion_real
_atom_type_scat_dispersion_imag
_atom_type_scat_source
C C 0.0033 0.0016 'International Tables Vol C Tables 4.2.6.8 and 6.1.1.4'
N N 0.0061 0.0033 'International Tables Vol C Tables 4.2.6.8 and 6.1.1.4'
O O 0.0106 0.0060 'International Tables Vol C Tables 4.2.6.8 and 6.1.1.4'
H H 0.0000 0.0000 'International Tables Vol C Tables 4.2.6.8 and 6.1.1.4'

loop_
_geom_angle_atom_site_label_1
_geom_angle_atom_site_label_2
_geom_angle_atom_site_label_3
_geom_angle
_geom_angle_site_symmetry_1
_geom_angle_site_symmetry_3
C1 O2 H3O 111.8 . .
C4 O3 H3O 113.2 . .
C16 O5 H5O 115.7 . .
C6 N1 C10 121.4(3) . .
C6 N1 H1N 121.2 . .
C10 N1 H1N 117.4 . .
O1 C1 O2 121.7(3) . .
O1 C1 C2 118.2(3) . .
O2 C1 C2 120.1(3) . .
C5 C2 C3 117.2(3) 3_657 .
C5 C2 C1 114.5(3) 3_657 .
C3 C2 C1 128.3(3) . .
C5 C3 C2 117.8(3) . .
C5 C3 C4 114.1(3) . .
C2 C3 C4 128.1(3) . .
O4 C4 O3 121.4(4) . .
O4 C4 C3 118.8(3) . .
O3 C4 C3 119.8(3) . .
C3 C5 C2 125.0(3) . 3_657
C3 C5 H5 117.5 . .
C2 C5 H5 117.5 3_657 .
N1 C6 C7 120.2(3) . .
N1 C6 H6 119.9 . .
C7 C6 H6 119.9 . .
C6 C7 C8 119.9(3) . .
C6 C7 H7 120.0 . .
C8 C7 H7 120.0 . .
C9 C8 C7 116.4(3) . .
C9 C8 C11 119.1(3) . .
C7 C8 C11 124.6(3) . .
C10 C9 C8 121.6(4) . .
C10 C9 H9 119.2 . .
C8 C9 H9 119.2 . .
N1 C10 C9 120.5(3) . .
N1 C10 H10 119.7 . .
C9 C10 H10 119.7 . .
C12 C11 C8 126.7(4) . .
C12 C11 H11 116.7 . .
C8 C11 H11 116.7 . .
C11 C12 C13 126.5(4) . .
C11 C12 H12 116.8 . .
C13 C12 H12 116.8 . .
C14 C13 C18 117.2(3) . .
C14 C13 C12 118.8(3) . .
C18 C13 C12 124.0(3) . .
C15 C14 C13 122.0(3) . .
C15 C14 H14 119.0 . .
C13 C14 H14 119.0 . .
C14 C15 C16 120.1(3) . .
C14 C15 H15 119.9 . .
C16 C15 H15 119.9 . .
O5 C16 C17 118.4(3) . .
O5 C16 C15 122.7(3) . .
C17 C16 C15 118.9(3) . .
C16 C17 C18 120.5(3) . .
C16 C17 H17 119.7 . .
C18 C17 H17 119.7 . .
C17 C18 C13 121.3(3) . .
C17 C18 H18 119.4 . .
C13 C18 H18 119.4 . .

loop_
_geom_bond_atom_site_label_1
_geom_bond_atom_site_label_2
_geom_bond_distance
_geom_bond_site_symmetry_2
O1 C1 1.241(4) .
O2 C1 1.272(4) .
O2 H3O 1.3949 .
O3 C4 1.262(4) .
O3 H3O 1.0001 .
O4 C4 1.208(4) .
O5 C16 1.350(4) .
O5 H5O 0.8200 .
N1 C6 1.327(4) .
N1 C10 1.328(4) .
N1 H1N 0.8500 .
C1 C2 1.510(4) .
C2 C5 1.394(5) 3_657
C2 C3 1.406(4) .
C3 C5 1.387(4) .
C3 C4 1.522(5) .
C5 C2 1.394(5) 3_657
C5 H5 0.9300 .
C6 C7 1.372(4) .
C6 H6 0.9300 .
C7 C8 1.407(5) .
C7 H7 0.9300 .
C8 C9 1.377(5) .
C8 C11 1.469(5) .
C9 C10 1.346(5) .
C9 H9 0.9300 .
C10 H10 0.9300 .
C11 C12 1.283(5) .
C11 H11 0.9300 .
C12 C13 1.487(4) .
C12 H12 0.9300 .
C13 C14 1.382(4) .
C13 C18 1.391(5) .
C14 C15 1.373(4) .
C14 H14 0.9300 .
C15 C16 1.385(4) .
C15 H15 0.9300 .
C16 C17 1.377(4) .
C17 C18 1.379(5) .
C17 H17 0.9300 .
C18 H18 0.9300 .
